data_4512918
loop_
_publ_author_name
'Mann, J. Matthew'
'McMillen, Colin D.'
'Kolis, Joseph W.'

_publ_section_title
;
 Crystal Chemistry of Alkali Thorium Silicates Under Hydrothermal
 Conditions
;
_journal_issue 6
_journal_name_full 'Crystal Growth &amp; Design'
_journal_page_first 2643
_journal_paper_doi 10.1021/cg5017164
_journal_volume 15
_journal_year 2015
_chemical_formula_sum 'O9 Rb2 Si3 Th'
_chemical_formula_weight 631.25
_chemical_name_systematic
; 
 ? 
;
_space_group_IT_number 176
_symmetry_cell_setting hexagonal
_symmetry_space_group_name_Hall '-P 6c'
_symmetry_space_group_name_H-M 'P 63/m'
_atom_sites_solution_hydrogens none
_atom_sites_solution_primary direct
_atom_sites_solution_secondary difmap
_audit_creation_method SHELXL-97
_cell_angle_alpha 90.00
_cell_angle_beta 90.00
_cell_angle_gamma 120.00
_cell_formula_units_Z 2
_cell_length_a 7.3064(10)
_cell_length_b 7.3064(10)
_cell_length_c 10.604(2)
_cell_measurement_reflns_used 2550
_cell_measurement_temperature 293(2)
_cell_measurement_theta_max 26.3749
_cell_measurement_theta_min 3.2108
_cell_volume 490.24(13)
_computing_cell_refinement 'CrystalClear (Rigaku/MSC, 2006)'
_computing_data_collection 'CrystalClear (Rigaku/MSC, 2006)'
_computing_data_reduction 'CrystalClear (Rigaku/MSC, 2006)'
_computing_molecular_graphics 'DIAMOND (Bradenburg, 1999)'
_computing_publication_material 'SHELXL-97 (Sheldrick, 1997)'
_computing_structure_refinement 'SHELXL-97 (Sheldrick, 1997)'
_computing_structure_solution 'SHELXS-97 (Sheldrick, 1990)'
_diffrn_ambient_temperature 293(2)
_diffrn_detector_area_resol_mean 14.6199
_diffrn_measured_fraction_theta_full 0.997
_diffrn_measured_fraction_theta_max 0.997
_diffrn_measurement_device_type 'Rigaku AFC8S'
_diffrn_measurement_method '\w scans'
_diffrn_radiation_monochromator graphite
_diffrn_radiation_source 'fine-focus sealed tube'
_diffrn_radiation_type MoK\a
_diffrn_radiation_wavelength 0.71073
_diffrn_reflns_av_R_equivalents 0.0865
_diffrn_reflns_av_sigmaI/netI 0.0376
_diffrn_reflns_limit_h_max 9
_diffrn_reflns_limit_h_min -9
_diffrn_reflns_limit_k_max 9
_diffrn_reflns_limit_k_min -9
_diffrn_reflns_limit_l_max 13
_diffrn_reflns_limit_l_min -13
_diffrn_reflns_number 4335
_diffrn_reflns_theta_full 26.40
_diffrn_reflns_theta_max 26.40
_diffrn_reflns_theta_min 3.22
_diffrn_standards_decay_% 0
_diffrn_standards_interval_count 0
_diffrn_standards_interval_time 0
_diffrn_standards_number 0
_exptl_absorpt_coefficient_mu 25.467
_exptl_absorpt_correction_T_max 1.0000
_exptl_absorpt_correction_T_min 0.4476
_exptl_absorpt_correction_type multi-scan
_exptl_absorpt_process_details 'REQAB, CrystalClear'
_exptl_crystal_colour colorless
_exptl_crystal_density_diffrn 4.276
_exptl_crystal_density_meas ?
_exptl_crystal_density_method 'not measured'
_exptl_crystal_description block
_exptl_crystal_F_000 556
_exptl_crystal_size_max 0.27
_exptl_crystal_size_mid 0.26
_exptl_crystal_size_min 0.11
_refine_diff_density_max 2.351
_refine_diff_density_min -2.141
_refine_diff_density_rms 0.316
_refine_ls_extinction_coef 0.0164(14)
_refine_ls_extinction_expression Fc^*^=kFc[1+0.001xFc^2^\l^3^/sin(2\q)]^-1/4^
_refine_ls_extinction_method SHELXL
_refine_ls_goodness_of_fit_ref 1.183
_refine_ls_hydrogen_treatment none
_refine_ls_matrix_type full
_refine_ls_number_parameters 28
_refine_ls_number_reflns 357
_refine_ls_number_restraints 0
_refine_ls_restrained_S_all 1.183
_refine_ls_R_factor_all 0.0338
_refine_ls_R_factor_gt 0.0305
_refine_ls_shift/su_max 0.000
_refine_ls_shift/su_mean 0.000
_refine_ls_structure_factor_coef Fsqd
_refine_ls_weighting_details 'calc w=1/[\s^2^(Fo^2^)+(0.0307P)^2^+0.5000P] where P=(Fo^2^+2Fc^2^)/3'
_refine_ls_weighting_scheme calc
_refine_ls_wR_factor_gt 0.0649
_refine_ls_wR_factor_ref 0.0664
_reflns_number_gt 320
_reflns_number_total 357
_reflns_threshold_expression >2sigma(I)
_cod_data_source_file cg5017164_si_001.cif
_cod_data_source_block Rb2ThSi3O9
_cod_depositor_comments
;
The following automatic conversions were performed:

'_symmetry_cell_setting' value 'Hexagonal' changed to 'hexagonal'
according to
/usr/data/users/saulius/crontab/automatic-downloads/rss-feeds/ACS/lib/dictionaries/cif_core.dic
dictionary named 'cif_core.dic' version 2.4.2 from 2011-04-26.

'_exptl_crystal_density_meas' value 'not measured' was changed to '?'
- the value is perceived as not measured.

Automatic conversion script
Id: cif_fix_values 3271 2015-04-21 07:52:19Z andrius 

 Adding full bibliography for 4512914--4512918.cif.
;
_cod_original_cell_volume 490.22(14)
_cod_original_sg_symbol_H-M P6(3)/m
_cod_database_code 4512918

loop_
_symmetry_equiv_pos_as_xyz
'x, y, z'
'-y, x-y, z'
'-x+y, -x, z'
'-x, -y, z+1/2'
'y, -x+y, z+1/2'
'x-y, x, z+1/2'
'-x, -y, -z'
'y, -x+y, -z'
'x-y, x, -z'
'x, y, -z-1/2'
'-y, x-y, -z-1/2'
'-x+y, -x, -z-1/2'

loop_
_atom_site_label
_atom_site_type_symbol
_atom_site_fract_x
_atom_site_fract_y
_atom_site_fract_z
_atom_site_U_iso_or_equiv
_atom_site_adp_type
_atom_site_occupancy
_atom_site_symmetry_multiplicity
_atom_site_calc_flag
_atom_site_refinement_flags
Th1 Th 1.0000 1.0000 0.0000 0.0087(3) Uani 1 6 d S
Rb1 Rb 0.6667 1.3333 0.05932(11) 0.0236(4) Uani 1 3 d S
Si1 Si 0.5985(4) 0.7325(4) 0.2500 0.0090(5) Uani 1 2 d S
O2 O 1.2426(7) 0.9680(7) 0.1224(4) 0.0184(11) Uani 1 1 d .
O1 O 0.3899(10) 0.4931(10) 0.2500 0.0182(15) Uani 1 2 d S

loop_
_atom_site_aniso_label
_atom_site_aniso_U_11
_atom_site_aniso_U_22
_atom_site_aniso_U_33
_atom_site_aniso_U_23
_atom_site_aniso_U_13
_atom_site_aniso_U_12
Th1 0.0099(3) 0.0099(3) 0.0062(4) 0.000 0.000 0.00496(16)
Rb1 0.0233(5) 0.0233(5) 0.0241(7) 0.000 0.000 0.0116(2)
Si1 0.0063(11) 0.0084(12) 0.0108(12) 0.000 0.000 0.0026(9)
O2 0.015(2) 0.018(2) 0.019(2) 0.005(2) -0.004(2) 0.006(2)
O1 0.014(3) 0.008(3) 0.033(4) 0.000 0.000 0.005(3)

loop_
_atom_type_symbol
_atom_type_description
_atom_type_scat_dispersion_real
_atom_type_scat_dispersion_imag
_atom_type_scat_source
O O 0.0106 0.0060 'International Tables Vol C Tables 4.2.6.8 and 6.1.1.4'
Si Si 0.0817 0.0704 'International Tables Vol C Tables 4.2.6.8 and 6.1.1.4'
Rb Rb -0.9393 2.9676 'International Tables Vol C Tables 4.2.6.8 and 6.1.1.4'
Th Th -7.2400 8.8979 'International Tables Vol C Tables 4.2.6.8 and 6.1.1.4'

loop_
_geom_angle_atom_site_label_1
_geom_angle_atom_site_label_2
_geom_angle_atom_site_label_3
_geom_angle
_geom_angle_site_symmetry_1
_geom_angle_site_symmetry_3
O2 Th1 O2 91.30(17) 8_565 7_775
O2 Th1 O2 180.00(19) 8_565 2_765
O2 Th1 O2 88.70(17) 7_775 2_765
O2 Th1 O2 88.70(17) 8_565 .
O2 Th1 O2 180.000(1) 7_775 .
O2 Th1 O2 91.30(17) 2_765 .
O2 Th1 O2 88.70(17) 8_565 3_675
O2 Th1 O2 88.70(17) 7_775 3_675
O2 Th1 O2 91.30(17) 2_765 3_675
O2 Th1 O2 91.30(17) . 3_675
O2 Th1 O2 91.30(17) 8_565 9_655
O2 Th1 O2 91.30(17) 7_775 9_655
O2 Th1 O2 88.70(17) 2_765 9_655
O2 Th1 O2 88.70(17) . 9_655
O2 Th1 O2 180.0 3_675 9_655
O2 Th1 Rb1 137.98(12) 8_565 .
O2 Th1 Rb1 48.43(13) 7_775 .
O2 Th1 Rb1 42.02(12) 2_765 .
O2 Th1 Rb1 131.57(13) . .
O2 Th1 Rb1 80.20(12) 3_675 .
O2 Th1 Rb1 99.80(12) 9_655 .
O2 Th1 Rb1 42.02(12) 8_565 7_775
O2 Th1 Rb1 131.57(13) 7_775 7_775
O2 Th1 Rb1 137.98(12) 2_765 7_775
O2 Th1 Rb1 48.43(13) . 7_775
O2 Th1 Rb1 99.80(12) 3_675 7_775
O2 Th1 Rb1 80.20(12) 9_655 7_775
Rb1 Th1 Rb1 180.0 . 7_775
O2 Th1 Rb1 80.20(12) 8_565 7_675
O2 Th1 Rb1 42.02(12) 7_775 7_675
O2 Th1 Rb1 99.80(12) 2_765 7_675
O2 Th1 Rb1 137.98(12) . 7_675
O2 Th1 Rb1 48.43(13) 3_675 7_675
O2 Th1 Rb1 131.57(13) 9_655 7_675
Rb1 Th1 Rb1 62.136(8) . 7_675
Rb1 Th1 Rb1 117.864(8) 7_775 7_675
O2 Th1 Rb1 99.80(12) 8_565 1_655
O2 Th1 Rb1 137.98(12) 7_775 1_655
O2 Th1 Rb1 80.20(12) 2_765 1_655
O2 Th1 Rb1 42.02(12) . 1_655
O2 Th1 Rb1 131.57(13) 3_675 1_655
O2 Th1 Rb1 48.43(13) 9_655 1_655
Rb1 Th1 Rb1 117.864(8) . 1_655
Rb1 Th1 Rb1 62.136(8) 7_775 1_655
Rb1 Th1 Rb1 180.0 7_675 1_655
O2 Th1 Rb1 48.43(13) 8_565 1_545
O2 Th1 Rb1 99.80(12) 7_775 1_545
O2 Th1 Rb1 131.57(13) 2_765 1_545
O2 Th1 Rb1 80.20(12) . 1_545
O2 Th1 Rb1 42.02(12) 3_675 1_545
O2 Th1 Rb1 137.98(12) 9_655 1_545
Rb1 Th1 Rb1 117.864(8) . 1_545
Rb1 Th1 Rb1 62.136(8) 7_775 1_545
Rb1 Th1 Rb1 62.136(8) 7_675 1_545
Rb1 Th1 Rb1 117.864(8) 1_655 1_545
O2 Th1 Rb1 131.57(13) 8_565 7_785
O2 Th1 Rb1 80.20(12) 7_775 7_785
O2 Th1 Rb1 48.43(13) 2_765 7_785
O2 Th1 Rb1 99.80(12) . 7_785
O2 Th1 Rb1 137.98(12) 3_675 7_785
O2 Th1 Rb1 42.02(12) 9_655 7_785
Rb1 Th1 Rb1 62.136(8) . 7_785
Rb1 Th1 Rb1 117.864(8) 7_775 7_785
Rb1 Th1 Rb1 117.864(8) 7_675 7_785
Rb1 Th1 Rb1 62.136(8) 1_655 7_785
Rb1 Th1 Rb1 180.0 1_545 7_785
O2 Rb1 O2 115.12(7) 2_765 1_455
O2 Rb1 O2 115.12(7) 2_765 3_685
O2 Rb1 O2 115.12(7) 1_455 3_685
O2 Rb1 O2 62.17(16) 2_765 7_775
O2 Rb1 O2 89.96(13) 1_455 7_775
O2 Rb1 O2 150.29(9) 3_685 7_775
O2 Rb1 O2 150.29(9) 2_765 9
O2 Rb1 O2 62.17(16) 1_455 9
O2 Rb1 O2 89.96(13) 3_685 9
O2 Rb1 O2 88.13(12) 7_775 9
O2 Rb1 O2 89.96(13) 2_765 8_575
O2 Rb1 O2 150.29(9) 1_455 8_575
O2 Rb1 O2 62.17(16) 3_685 8_575
O2 Rb1 O2 88.13(12) 7_775 8_575
O2 Rb1 O2 88.13(12) 9 8_575
O2 Rb1 O1 47.26(13) 2_765 3_675
O2 Rb1 O1 129.43(12) 1_455 3_675
O2 Rb1 O1 69.46(15) 3_685 3_675
O2 Rb1 O1 107.71(12) 7_775 3_675
O2 Rb1 O1 159.06(14) 9 3_675
O2 Rb1 O1 79.02(11) 8_575 3_675
O2 Rb1 O1 69.46(15) 2_765 2_665
O2 Rb1 O1 47.26(13) 1_455 2_665
O2 Rb1 O1 129.43(12) 3_685 2_665
O2 Rb1 O1 79.02(11) 7_775 2_665
O2 Rb1 O1 107.71(12) 9 2_665
O2 Rb1 O1 159.06(14) 8_575 2_665
O1 Rb1 O1 89.13(9) 3_675 2_665
O2 Rb1 O1 129.43(12) 2_765 1_565
O2 Rb1 O1 69.46(15) 1_455 1_565
O2 Rb1 O1 47.26(14) 3_685 1_565
O2 Rb1 O1 159.06(14) 7_775 1_565
O2 Rb1 O1 79.02(11) 9 1_565
O2 Rb1 O1 107.71(12) 8_575 1_565
O1 Rb1 O1 89.13(9) 3_675 1_565
O1 Rb1 O1 89.13(9) 2_665 1_565
O2 Rb1 O1 105.53(14) 2_765 8_565
O2 Rb1 O1 79.72(13) 1_455 8_565
O2 Rb1 O1 121.43(14) 3_685 8_565
O2 Rb1 O1 44.46(13) 7_775 8_565
O2 Rb1 O1 45.17(13) 9 8_565
O2 Rb1 O1 78.24(12) 8_575 8_565
O1 Rb1 O1 144.20(15) 3_675 8_565
O1 Rb1 O1 102.94(4) 2_665 8_565
O1 Rb1 O1 124.10(18) 1_565 8_565
O2 Rb1 O1 79.72(13) 2_765 9_665
O2 Rb1 O1 121.43(14) 1_455 9_665
O2 Rb1 O1 105.53(14) 3_685 9_665
O2 Rb1 O1 45.17(13) 7_775 9_665
O2 Rb1 O1 78.24(12) 9 9_665
O2 Rb1 O1 44.46(13) 8_575 9_665
O1 Rb1 O1 102.94(4) 3_675 9_665
O1 Rb1 O1 124.10(17) 2_665 9_665
O1 Rb1 O1 144.20(15) 1_565 9_665
O1 Rb1 O1 42.64(15) 8_565 9_665
O2 Rb1 O1 121.43(14) 2_765 7_675
O2 Rb1 O1 105.53(14) 1_455 7_675
O2 Rb1 O1 79.72(13) 3_685 7_675
O2 Rb1 O1 78.24(12) 7_775 7_675
O2 Rb1 O1 44.46(13) 9 7_675
O2 Rb1 O1 45.17(13) 8_575 7_675
O1 Rb1 O1 124.10(18) 3_675 7_675
O1 Rb1 O1 144.20(15) 2_665 7_675
O1 Rb1 O1 102.94(4) 1_565 7_675
O1 Rb1 O1 42.64(15) 8_565 7_675
O1 Rb1 O1 42.64(15) 9_665 7_675
O2 Si1 O2 115.7(4) 12_676 3_675
O2 Si1 O1 110.0(2) 12_676 2_665
O2 Si1 O1 110.0(2) 3_675 2_665
O2 Si1 O1 107.3(2) 12_676 .
O2 Si1 O1 107.3(2) 3_675 .
O1 Si1 O1 106.1(4) 2_665 .
O2 Si1 Rb1 175.6(2) 12_676 7_675
O2 Si1 Rb1 60.18(19) 3_675 7_675
O1 Si1 Rb1 73.60(9) 2_665 7_675
O1 Si1 Rb1 73.55(10) . 7_675
O2 Si1 Rb1 60.18(19) 12_676 4_675
O2 Si1 Rb1 175.6(2) 3_675 4_675
O1 Si1 Rb1 73.60(10) 2_665 4_675
O1 Si1 Rb1 73.55(10) . 4_675
Rb1 Si1 Rb1 123.90(7) 7_675 4_675
O2 Si1 Rb1 104.4(2) 12_676 1_545
O2 Si1 Rb1 48.88(18) 3_675 1_545
O1 Si1 Rb1 145.44(8) 2_665 1_545
O1 Si1 Rb1 65.81(19) . 1_545
Rb1 Si1 Rb1 71.90(2) 7_675 1_545
Rb1 Si1 Rb1 129.30(6) 4_675 1_545
O2 Si1 Rb1 48.88(18) 12_676 10_546
O2 Si1 Rb1 104.4(2) 3_675 10_546
O1 Si1 Rb1 145.44(8) 2_665 10_546
O1 Si1 Rb1 65.81(19) . 10_546
Rb1 Si1 Rb1 129.30(6) 7_675 10_546
Rb1 Si1 Rb1 71.90(2) 4_675 10_546
Rb1 Si1 Rb1 64.66(5) 1_545 10_546
Si1 O2 Th1 142.9(3) 2_765 .
Si1 O2 Rb1 107.3(2) 2_765 1_655
Th1 O2 Rb1 106.89(16) . 1_655
Si1 O2 Rb1 94.4(2) 2_765 7_775
Th1 O2 Rb1 99.41(16) . 7_775
Rb1 O2 Rb1 90.04(13) 1_655 7_775
Si1 O1 Si1 133.9(4) 3_565 .
Si1 O1 Rb1 127.1(2) 3_565 10_546
Si1 O1 Rb1 88.4(2) . 10_546
Si1 O1 Rb1 127.1(2) 3_565 1_545
Si1 O1 Rb1 88.4(2) . 1_545
Rb1 O1 Rb1 71.75(13) 10_546 1_545
Si1 O1 Rb1 80.59(13) 3_565 4_675
Si1 O1 Rb1 80.51(12) . 4_675
Rb1 O1 Rb1 77.06(4) 10_546 4_675
Rb1 O1 Rb1 147.12(17) 1_545 4_675
Si1 O1 Rb1 80.59(13) 3_565 7_675
Si1 O1 Rb1 80.51(12) . 7_675
Rb1 O1 Rb1 147.12(17) 10_546 7_675
Rb1 O1 Rb1 77.06(4) 1_545 7_675
Rb1 O1 Rb1 130.36(18) 4_675 7_675

loop_
_geom_bond_atom_site_label_1
_geom_bond_atom_site_label_2
_geom_bond_distance
_geom_bond_site_symmetry_2
Th1 O2 2.301(5) 8_565
Th1 O2 2.301(5) 7_775
Th1 O2 2.301(5) 2_765
Th1 O2 2.301(5) .
Th1 O2 2.301(5) 3_675
Th1 O2 2.301(5) 9_655
Th1 Rb1 4.2650(6) .
Th1 Rb1 4.2650(6) 7_775
Th1 Rb1 4.2650(6) 7_675
Th1 Rb1 4.2650(6) 1_655
Th1 Rb1 4.2650(6) 1_545
Th1 Rb1 4.2650(6) 7_785
Rb1 O2 2.984(5) 2_765
Rb1 O2 2.984(5) 1_455
Rb1 O2 2.984(5) 3_685
Rb1 O2 3.234(5) 7_775
Rb1 O2 3.234(5) 9
Rb1 O2 3.234(5) 8_575
Rb1 O1 3.450(5) 3_675
Rb1 O1 3.450(5) 2_665
Rb1 O1 3.450(5) 1_565
Rb1 O1 3.614(3) 8_565
Rb1 O1 3.614(3) 9_665
Rb1 O1 3.614(3) 7_675
Si1 O2 1.598(5) 12_676
Si1 O2 1.598(5) 3_675
Si1 O1 1.641(7) 2_665
Si1 O1 1.648(7) .
Si1 Rb1 3.7164(17) 7_675
Si1 Rb1 3.7164(17) 4_675
Si1 Rb1 3.781(2) 1_545
Si1 Rb1 3.781(2) 10_546
O2 Si1 1.598(5) 2_765
O2 Rb1 2.984(5) 1_655
O2 Rb1 3.234(5) 7_775
O1 Si1 1.641(7) 3_565
O1 Rb1 3.450(5) 10_546
O1 Rb1 3.450(5) 1_545
O1 Rb1 3.614(3) 4_675
O1 Rb1 3.614(3) 7_675
